data_4308385
loop_
_publ_author_name
'Tang, Yongjun'
'Kassel, W. Scott'
'Zakharov, Lev N.'
'Rheingold, Arnold L.'
'Kemp, Richard A.'

_publ_section_title
;
 Insertion Reactions of Carbon Dioxide into Zn--N Bonds: Syntheses and
 Structures of Tetrameric and Dimeric Alkylzinc Carbamato Complexes
;
_journal_coden_ASTM INOCAJ
_journal_issue 2
_journal_name_full 'Inorganic Chemistry'
_journal_page_first 359
_journal_page_last 364
_journal_paper_doi 10.1021/ic048830r
_journal_volume 44
_journal_year 2005
_chemical_formula_sum 'C30 H52 N4 O4 Zn2'
_chemical_formula_weight 663.50
_space_group_IT_number 2
_symmetry_cell_setting triclinic
_symmetry_space_group_name_Hall '-P 1'
_symmetry_space_group_name_H-M 'P -1'
_atom_sites_solution_hydrogens geom
_atom_sites_solution_primary direct
_atom_sites_solution_secondary difmap
_audit_creation_method SHELXL-97
_cell_angle_alpha 93.746(2)
_cell_angle_beta 114.231(2)
_cell_angle_gamma 95.017(2)
_cell_formula_units_Z 1
_cell_length_a 9.2058(10)
_cell_length_b 9.4827(10)
_cell_length_c 10.5975(11)
_cell_measurement_reflns_used 4757
_cell_measurement_temperature 100(2)
_cell_measurement_theta_max 27.50
_cell_measurement_theta_min 2.48
_cell_volume 835.15(15)
_computing_cell_refinement 'Bruker SMART'
_computing_data_collection 'Bruker SMART'
_computing_data_reduction 'Bruker SAINT'
_computing_molecular_graphics 'Bruker SHELXTL'
_computing_publication_material 'Bruker SHELXTL'
_computing_structure_refinement 'SHELXL-97 (Sheldrick, 1997)'
_computing_structure_solution 'SHELXS-97 (Sheldrick, 1990)'
_diffrn_ambient_temperature 100(2)
_diffrn_measured_fraction_theta_full 0.963
_diffrn_measured_fraction_theta_max 0.963
_diffrn_measurement_device_type 'CCD area detector'
_diffrn_measurement_method 'phi and omega scans'
_diffrn_radiation_monochromator graphite
_diffrn_radiation_source 'fine-focus sealed tube'
_diffrn_radiation_type MoK\a
_diffrn_radiation_wavelength 0.71073
_diffrn_reflns_av_R_equivalents 0.0120
_diffrn_reflns_av_sigmaI/netI 0.0201
_diffrn_reflns_limit_h_max 11
_diffrn_reflns_limit_h_min -11
_diffrn_reflns_limit_k_max 11
_diffrn_reflns_limit_k_min -12
_diffrn_reflns_limit_l_max 13
_diffrn_reflns_limit_l_min -9
_diffrn_reflns_number 5270
_diffrn_reflns_theta_full 27.50
_diffrn_reflns_theta_max 27.50
_diffrn_reflns_theta_min 2.12
_exptl_absorpt_coefficient_mu 1.473
_exptl_absorpt_correction_T_max 1.000
_exptl_absorpt_correction_T_min 0.837
_exptl_absorpt_correction_type multi-scan
_exptl_absorpt_process_details SADABS
_exptl_crystal_colour colorless
_exptl_crystal_density_diffrn 1.319
_exptl_crystal_density_meas 0
_exptl_crystal_density_method 'not measured'
_exptl_crystal_description block
_exptl_crystal_F_000 352
_exptl_crystal_size_max 0.35
_exptl_crystal_size_mid 0.25
_exptl_crystal_size_min 0.20
_refine_diff_density_max 0.496
_refine_diff_density_min -0.684
_refine_diff_density_rms 0.072
_refine_ls_extinction_method none
_refine_ls_goodness_of_fit_ref 1.050
_refine_ls_hydrogen_treatment mixed
_refine_ls_matrix_type full
_refine_ls_number_parameters 181
_refine_ls_number_reflns 3684
_refine_ls_number_restraints 0
_refine_ls_restrained_S_all 1.050
_refine_ls_R_factor_all 0.0280
_refine_ls_R_factor_gt 0.0273
_refine_ls_shift/su_max 0.002
_refine_ls_shift/su_mean 0.000
_refine_ls_structure_factor_coef Fsqd
_refine_ls_weighting_details 'calc w=1/[\s^2^(Fo^2^)+(0.0508P)^2^+0.3295P] where P=(Fo^2^+2Fc^2^)/3'
_refine_ls_weighting_scheme calc
_refine_ls_wR_factor_gt 0.0766
_refine_ls_wR_factor_ref 0.0770
_reflns_number_gt 3550
_reflns_number_total 3684
_reflns_threshold_expression >2sigma(I)
_cod_data_source_file ic048830rsi20041020_055906_5.cif
_cod_data_source_block Compound_5
_cod_depositor_comments
;
The following automatic conversions were performed:
'_symmetry_cell_setting' value 'Triclinic' changed to 'triclinic'
according to '/home/saulius/struct/CIF-dictionaries/cif_core.dic'
dictionary named 'cif_core.dic' version 2.4.1 from
2010-06-29.

'_exptl_absorpt_correction_type' value 'Multi-scan' changed
to 'multi-scan' according to
'/home/saulius/struct/CIF-dictionaries/cif_core.dic' dictionary named
'cif_core.dic' version 2.4.1 from 2010-06-29.

Automatic conversion script
Id: cif_fix_enum 1527 2010-12-29 10:47:43Z saulius 
;
_cod_database_code 4308385

loop_
_symmetry_equiv_pos_as_xyz
'x, y, z'
'-x, -y, -z'

loop_
_atom_site_label
_atom_site_type_symbol
_atom_site_fract_x
_atom_site_fract_y
_atom_site_fract_z
_atom_site_U_iso_or_equiv
_atom_site_adp_type
_atom_site_occupancy
_atom_site_symmetry_multiplicity
_atom_site_calc_flag
_atom_site_refinement_flags
_atom_site_disorder_assembly
_atom_site_disorder_group
Zn1 Zn 0.014367(19) -0.087533(17) 0.830398(17) 0.01808(8) Uani 1 1 d . . .
N1 N 0.23133(16) -0.11641(14) 0.81219(14) 0.0213(3) Uani 1 1 d . . .
N2 N -0.03153(16) 0.29631(14) 0.83669(13) 0.0185(2) Uani 1 1 d . . .
O1 O 0.05775(14) -0.21725(12) 0.97642(12) 0.0222(2) Uani 1 1 d . . .
O2 O 0.09592(13) 0.11035(11) 0.93838(12) 0.0201(2) Uani 1 1 d . . .
C1 C -0.1718(2) -0.09067(19) 0.64852(17) 0.0253(3) Uani 1 1 d . . .
H1B H -0.2679 -0.0768 0.6639 0.038 Uiso 1 1 calc R . .
H1C H -0.1893 -0.1827 0.5934 0.038 Uiso 1 1 calc R . .
H1D H -0.1505 -0.0140 0.5984 0.038 Uiso 1 1 calc R . .
C2 C 0.00333(17) 0.20385(15) 0.93562(15) 0.0176(3) Uani 1 1 d . . .
C3 C 0.02668(19) 0.28498(17) 0.72756(16) 0.0218(3) Uani 1 1 d . . .
H3A H -0.0669 0.2634 0.6362 0.026 Uiso 1 1 calc R . .
H3B H 0.0905 0.2040 0.7410 0.026 Uiso 1 1 calc R . .
C4 C 0.1295(2) 0.41869(18) 0.72418(19) 0.0259(3) Uani 1 1 d . . .
H4A H 0.0664 0.5011 0.7146 0.031 Uiso 1 1 calc R . .
C5 C 0.2830(2) 0.4504(2) 0.8576(2) 0.0360(4) Uani 1 1 d . . .
H5A H 0.2557 0.4626 0.9375 0.054 Uiso 1 1 calc R . .
H5B H 0.3451 0.5380 0.8535 0.054 Uiso 1 1 calc R . .
H5C H 0.3470 0.3711 0.8676 0.054 Uiso 1 1 calc R . .
C6 C 0.1677(3) 0.3990(2) 0.5974(2) 0.0378(4) Uani 1 1 d . . .
H6A H 0.0673 0.3788 0.5128 0.057 Uiso 1 1 calc R . .
H6B H 0.2309 0.3194 0.6060 0.057 Uiso 1 1 calc R . .
H6C H 0.2292 0.4863 0.5919 0.057 Uiso 1 1 calc R . .
C7 C -0.12963(18) 0.41041(16) 0.83532(16) 0.0193(3) Uani 1 1 d . . .
H7A H -0.0643 0.5032 0.8478 0.023 Uiso 1 1 calc R . .
H7B H -0.1579 0.4070 0.9158 0.023 Uiso 1 1 calc R . .
C8 C -0.2842(2) 0.40313(18) 0.70267(17) 0.0242(3) Uani 1 1 d . . .
H8A H -0.2554 0.4066 0.6215 0.029 Uiso 1 1 calc R . .
C9 C -0.3947(2) 0.2660(2) 0.6805(2) 0.0378(5) Uani 1 1 d . . .
H9A H -0.3391 0.1842 0.6743 0.057 Uiso 1 1 calc R . .
H9B H -0.4916 0.2641 0.5939 0.057 Uiso 1 1 calc R . .
H9C H -0.4247 0.2615 0.7589 0.057 Uiso 1 1 calc R . .
C10 C -0.3663(2) 0.5342(2) 0.7128(2) 0.0317(4) Uani 1 1 d . . .
H10A H -0.4658 0.5316 0.6284 0.048 Uiso 1 1 calc R . .
H10B H -0.2944 0.6206 0.7222 0.048 Uiso 1 1 calc R . .
H10C H -0.3913 0.5342 0.7942 0.048 Uiso 1 1 calc R . .
C11 C 0.2512(2) -0.0802(2) 0.70003(19) 0.0307(4) Uani 1 1 d . . .
H11A H 0.1623 -0.0522 0.6251 0.037 Uiso 1 1 calc R . .
C12 C 0.3956(3) -0.0816(2) 0.6880(2) 0.0378(4) Uani 1 1 d . . .
H12A H 0.4055 -0.0546 0.6069 0.045 Uiso 1 1 calc R . .
C13 C 0.5247(2) -0.1230(2) 0.7968(2) 0.0338(4) Uani 1 1 d . . .
H13A H 0.6252 -0.1248 0.7918 0.041 Uiso 1 1 calc R . .
C14 C 0.5053(2) -0.1614(2) 0.9123(2) 0.0333(4) Uani 1 1 d . . .
H14A H 0.5922 -0.1904 0.9883 0.040 Uiso 1 1 calc R . .
C15 C 0.3568(2) -0.15724(19) 0.91609(19) 0.0276(3) Uani 1 1 d . . .
H15A H 0.3438 -0.1845 0.9959 0.033 Uiso 1 1 calc R . .

loop_
_atom_site_aniso_label
_atom_site_aniso_U_11
_atom_site_aniso_U_22
_atom_site_aniso_U_33
_atom_site_aniso_U_23
_atom_site_aniso_U_13
_atom_site_aniso_U_12
Zn1 0.01658(11) 0.02113(11) 0.01756(11) 0.00320(7) 0.00790(8) 0.00298(7)
N1 0.0205(6) 0.0226(6) 0.0237(7) 0.0038(5) 0.0117(5) 0.0041(5)
N2 0.0184(6) 0.0211(6) 0.0191(6) 0.0033(5) 0.0103(5) 0.0049(5)
O1 0.0243(6) 0.0234(5) 0.0241(6) 0.0069(4) 0.0142(5) 0.0057(4)
O2 0.0147(5) 0.0204(5) 0.0232(5) 0.0022(4) 0.0058(4) 0.0036(4)
C1 0.0222(8) 0.0300(8) 0.0212(8) 0.0026(6) 0.0067(6) 0.0025(6)
C2 0.0125(6) 0.0190(7) 0.0187(7) 0.0011(5) 0.0049(5) -0.0012(5)
C3 0.0212(7) 0.0275(8) 0.0192(7) 0.0027(6) 0.0107(6) 0.0048(6)
C4 0.0290(9) 0.0274(8) 0.0313(9) 0.0109(7) 0.0205(7) 0.0100(6)
C5 0.0310(10) 0.0398(10) 0.0386(10) -0.0045(8) 0.0197(8) -0.0073(8)
C6 0.0393(11) 0.0548(12) 0.0341(10) 0.0198(9) 0.0258(9) 0.0172(9)
C7 0.0188(7) 0.0202(7) 0.0203(7) 0.0028(5) 0.0093(6) 0.0043(5)
C8 0.0219(8) 0.0314(8) 0.0203(7) 0.0049(6) 0.0085(6) 0.0084(6)
C9 0.0216(9) 0.0314(9) 0.0484(12) -0.0051(8) 0.0040(8) 0.0032(7)
C10 0.0284(9) 0.0326(9) 0.0362(10) 0.0124(7) 0.0124(8) 0.0137(7)
C11 0.0267(9) 0.0441(10) 0.0259(8) 0.0084(7) 0.0143(7) 0.0074(7)
C12 0.0347(10) 0.0539(12) 0.0357(10) 0.0082(9) 0.0249(9) 0.0073(9)
C13 0.0274(9) 0.0319(9) 0.0516(12) 0.0042(8) 0.0258(9) 0.0062(7)
C14 0.0229(9) 0.0337(9) 0.0455(11) 0.0132(8) 0.0142(8) 0.0090(7)
C15 0.0241(8) 0.0314(8) 0.0310(9) 0.0109(7) 0.0135(7) 0.0067(7)

loop_
_atom_type_symbol
_atom_type_description
_atom_type_scat_dispersion_real
_atom_type_scat_dispersion_imag
_atom_type_scat_source
C C 0.0033 0.0016 'International Tables Vol C Tables 4.2.6.8 and 6.1.1.4'
H H 0.0000 0.0000 'International Tables Vol C Tables 4.2.6.8 and 6.1.1.4'
N N 0.0061 0.0033 'International Tables Vol C Tables 4.2.6.8 and 6.1.1.4'
O O 0.0106 0.0060 'International Tables Vol C Tables 4.2.6.8 and 6.1.1.4'
Zn Zn 0.2839 1.4301 'International Tables Vol C Tables 4.2.6.8 and 6.1.1.4'

loop_
_geom_angle_atom_site_label_1
_geom_angle_atom_site_label_2
_geom_angle_atom_site_label_3
_geom_angle
_geom_angle_site_symmetry_1
_geom_angle_site_symmetry_3
_geom_angle_publ_flag
O1 Zn1 C1 130.92(6) . . ?
O1 Zn1 O2 104.15(5) . . ?
C1 Zn1 O2 113.74(6) . . ?
O1 Zn1 N1 92.25(5) . . ?
C1 Zn1 N1 113.39(6) . . ?
O2 Zn1 N1 95.02(5) . . ?
C11 N1 C15 117.82(14) . . ?
C11 N1 Zn1 119.95(11) . . ?
C15 N1 Zn1 121.91(11) . . ?
C2 N2 C3 121.37(13) . . ?
C2 N2 C7 121.23(12) . . ?
C3 N2 C7 117.40(12) . . ?
C2 O1 Zn1 120.10(10) 2_557 . ?
C2 O2 Zn1 123.01(9) . . ?
O2 C2 O1 122.85(14) . 2_557 ?
O2 C2 N2 119.71(13) . . ?
O1 C2 N2 117.43(13) 2_557 . ?
N2 C3 C4 114.20(13) . . ?
C5 C4 C6 110.86(15) . . ?
C5 C4 C3 111.26(14) . . ?
C6 C4 C3 109.01(15) . . ?
N2 C7 C8 114.52(13) . . ?
C9 C8 C7 111.61(14) . . ?
C9 C8 C10 111.33(15) . . ?
C7 C8 C10 108.21(14) . . ?
N1 C11 C12 122.99(18) . . ?
C13 C12 C11 118.53(18) . . ?
C14 C13 C12 118.96(17) . . ?
C13 C14 C15 118.96(18) . . ?
N1 C15 C14 122.74(17) . . ?

loop_
_geom_bond_atom_site_label_1
_geom_bond_atom_site_label_2
_geom_bond_distance
_geom_bond_site_symmetry_2
_geom_bond_publ_flag
Zn1 O1 1.9735(11) . ?
Zn1 C1 1.9814(17) . ?
Zn1 O2 2.0401(11) . ?
Zn1 N1 2.1229(13) . ?
N1 C11 1.336(2) . ?
N1 C15 1.337(2) . ?
N2 C2 1.365(2) . ?
N2 C3 1.4624(19) . ?
N2 C7 1.4658(19) . ?
O1 C2 1.2761(19) 2_557 ?
O2 C2 1.2762(18) . ?
C2 O1 1.2761(19) 2_557 ?
C3 C4 1.526(2) . ?
C4 C5 1.522(3) . ?
C4 C6 1.526(2) . ?
C7 C8 1.528(2) . ?
C8 C9 1.521(3) . ?
C8 C10 1.530(2) . ?
C11 C12 1.388(3) . ?
C12 C13 1.383(3) . ?
C13 C14 1.374(3) . ?
C14 C15 1.388(3) . ?
